data_7702179
loop_
_publ_author_name
'Cannella, Anthony F.'
'Dey, Suman Kr'
'MacMillan, Samantha N.'
'Lacy, David C.'

_publ_section_title
;
 Structural diversity in pyridine and polypyridine adducts of ring slipped
 manganocene: correlating ligand steric bulk with quantified deviation
 from ideal hapticity.
;
_journal_issue 15
_journal_name_full 'Dalton transactions (Cambridge, England : 2003)'
_journal_page_first 5171
_journal_page_last 5180
_journal_paper_doi 10.1039/C8DT00537K
_journal_volume 47
_journal_year 2018
_chemical_formula_sum 'C22 H22 Mn N2'
_chemical_formula_weight 369.35
_space_group_crystal_system monoclinic
_space_group_IT_number 14
_space_group_name_Hall '-P 2ybc'
_space_group_name_H-M_alt 'P 1 21/c 1'
_atom_sites_solution_hydrogens geom
_audit_creation_method SHELXL-2014/7
_audit_update_record
;
2018-02-06 deposited with the CCDC.
2018-03-05 downloaded from the CCDC.
;
_cell_angle_alpha 90
_cell_angle_beta 109.970(5)
_cell_angle_gamma 90
_cell_formula_units_Z 4
_cell_length_a 11.7577(14)
_cell_length_b 11.0932(14)
_cell_length_c 15.441(2)
_cell_measurement_reflns_used 6554
_cell_measurement_temperature 223(2)
_cell_measurement_theta_max 30.25
_cell_measurement_theta_min 2.31
_cell_volume 1892.9(4)
_computing_cell_refinement 'Bruker SAINT'
_computing_data_collection 'Bruker APEX2'
_computing_data_reduction 'Bruker SAINT'
_computing_molecular_graphics 'Bruker SHELXTL'
_computing_publication_material 'Bruker SHELXTL'
_computing_structure_refinement 'SHELXL-2014/7 (Sheldrick, 2014)'
_computing_structure_solution 'SHELXS-97 (Sheldrick 2008)'
_diffrn_ambient_temperature 223(2)
_diffrn_measured_fraction_theta_full 0.997
_diffrn_measured_fraction_theta_max 0.997
_diffrn_measurement_device_type 'Bruker APEX-II CCD'
_diffrn_measurement_method '\f and \w scans'
_diffrn_radiation_type MoK\a
_diffrn_radiation_wavelength 0.71073
_diffrn_reflns_av_R_equivalents 0.0252
_diffrn_reflns_av_unetI/netI 0.0198
_diffrn_reflns_Laue_measured_fraction_full 0.997
_diffrn_reflns_Laue_measured_fraction_max 0.997
_diffrn_reflns_limit_h_max 12
_diffrn_reflns_limit_h_min -14
_diffrn_reflns_limit_k_max 13
_diffrn_reflns_limit_k_min -13
_diffrn_reflns_limit_l_max 19
_diffrn_reflns_limit_l_min -19
_diffrn_reflns_number 17051
_diffrn_reflns_point_group_measured_fraction_full 0.997
_diffrn_reflns_point_group_measured_fraction_max 0.997
_diffrn_reflns_theta_full 25.242
_diffrn_reflns_theta_max 26.011
_diffrn_reflns_theta_min 2.311
_exptl_absorpt_coefficient_mu 0.703
_exptl_absorpt_correction_T_max 0.7461
_exptl_absorpt_correction_T_min 0.6747
_exptl_absorpt_correction_type multi-scan
_exptl_absorpt_process_details 'SADABS 2014/5'
_exptl_crystal_colour brown
_exptl_crystal_density_diffrn 1.296
_exptl_crystal_description Plate
_exptl_crystal_F_000 772
_exptl_crystal_size_max 0.370
_exptl_crystal_size_mid 0.270
_exptl_crystal_size_min 0.130
_refine_diff_density_max 0.278
_refine_diff_density_min -0.205
_refine_diff_density_rms 0.041
_refine_ls_extinction_method none
_refine_ls_goodness_of_fit_ref 1.053
_refine_ls_hydrogen_treatment constr
_refine_ls_matrix_type full
_refine_ls_number_parameters 228
_refine_ls_number_reflns 3716
_refine_ls_number_restraints 80
_refine_ls_restrained_S_all 1.047
_refine_ls_R_factor_all 0.0426
_refine_ls_R_factor_gt 0.0344
_refine_ls_shift/su_max 0.000
_refine_ls_shift/su_mean 0.000
_refine_ls_structure_factor_coef Fsqd
_refine_ls_weighting_details 'w=1/[\s^2^(Fo^2^)+(0.0499P)^2^+0.5685P] where P=(Fo^2^+2Fc^2^)/3'
_refine_ls_weighting_scheme calc
_refine_ls_wR_factor_gt 0.0901
_refine_ls_wR_factor_ref 0.0968
_reflns_Friedel_coverage 0.000
_reflns_number_gt 3089
_reflns_number_total 3716
_reflns_threshold_expression 'I > 2\s(I)'
_cod_data_source_file c8dt00537k2.cif
_cod_data_source_block lacy2_a
_cod_original_sg_symbol_H-M 'P 21/c'
_cod_database_code 7702179
_shelx_shelxl_version_number 2014/7
_shelx_space_group_comment
; 
The symmetry employed for this shelxl refinement is uniquely defined 
by the following loop, which should always be used as a source of 
symmetry information in preference to the above space-group names. 
They are only intended as comments. 
;
_shelx_estimated_absorpt_t_min 0.781
_shelx_estimated_absorpt_t_max 0.914

loop_
_space_group_symop_operation_xyz
'x, y, z'
'-x, y+1/2, -z+1/2'
'-x, -y, -z'
'x, -y-1/2, z-1/2'

loop_
_atom_site_label
_atom_site_type_symbol
_atom_site_fract_x
_atom_site_fract_y
_atom_site_fract_z
_atom_site_U_iso_or_equiv
_atom_site_adp_type
_atom_site_occupancy
_atom_site_site_symmetry_order
_atom_site_calc_flag
_atom_site_refinement_flags_posn
_atom_site_refinement_flags_adp
Mn Mn 0.77703(2) 0.35610(2) 0.73561(2) 0.04329(12) Uani 1 1 d . .
N1 N 0.75941(13) 0.45474(14) 0.60634(10) 0.0455(4) Uani 1 1 d . .
N2 N 0.62452(12) 0.27221(13) 0.62469(10) 0.0426(3) Uani 1 1 d . .
C1 C 0.83207(18) 0.5437(2) 0.59910(15) 0.0582(5) Uani 1 1 d . .
H1 H 0.8925 0.5707 0.6530 0.070 Uiso 1 1 calc R U
C2 C 0.8231(2) 0.5974(2) 0.51729(15) 0.0600(5) Uani 1 1 d . .
H2 H 0.8763 0.6600 0.5159 0.072 Uiso 1 1 calc R U
C3 C 0.73604(18) 0.55964(18) 0.43720(14) 0.0518(5) Uani 1 1 d . .
C4 C 0.66125(16) 0.46704(17) 0.44481(13) 0.0465(4) Uani 1 1 d . .
H4 H 0.6013 0.4375 0.3916 0.056 Uiso 1 1 calc R U
C5 C 0.67340(14) 0.41765(15) 0.52924(12) 0.0387(4) Uani 1 1 d . .
C6 C 0.59378(14) 0.31995(15) 0.54079(12) 0.0378(4) Uani 1 1 d . .
C7 C 0.49326(15) 0.28056(16) 0.46970(12) 0.0427(4) Uani 1 1 d . .
H7 H 0.4724 0.3173 0.4115 0.051 Uiso 1 1 calc R U
C8 C 0.42314(16) 0.18768(18) 0.48343(13) 0.0456(4) Uani 1 1 d . .
C9 C 0.45640(18) 0.13880(17) 0.57046(14) 0.0504(5) Uani 1 1 d . .
H9 H 0.4111 0.0759 0.5834 0.060 Uiso 1 1 calc R U
C10 C 0.55608(18) 0.18296(19) 0.63779(14) 0.0525(5) Uani 1 1 d . .
H10 H 0.5778 0.1485 0.6968 0.063 Uiso 1 1 calc R U
C11 C 0.7222(3) 0.6159(2) 0.34625(17) 0.0732(7) Uani 1 1 d . .
H11A H 0.6991 0.6998 0.3468 0.110 Uiso 1 1 calc R U
H11B H 0.6601 0.5734 0.2978 0.110 Uiso 1 1 calc R U
H11C H 0.7984 0.6111 0.3351 0.110 Uiso 1 1 calc R U
C12 C 0.3159(2) 0.1412(2) 0.40721(16) 0.0630(6) Uani 1 1 d . .
H12A H 0.3397 0.0721 0.3788 0.095 Uiso 1 1 calc R U
H12B H 0.2847 0.2039 0.3615 0.095 Uiso 1 1 calc R U
H12C H 0.2537 0.1172 0.4318 0.095 Uiso 1 1 calc R U
C13 C 0.7527(3) 0.5466(2) 0.8184(2) 0.0811(8) Uani 1 1 d . U
H13 H 0.7831 0.6132 0.7956 0.097 Uiso 1 1 calc R U
C14 C 0.6454(2) 0.4852(2) 0.77400(17) 0.0737(7) Uani 1 1 d . U
H14 H 0.5889 0.5034 0.7157 0.088 Uiso 1 1 calc R U
C15 C 0.6370(2) 0.3923(2) 0.83136(18) 0.0682(6) Uani 1 1 d . U
H15 H 0.5742 0.3354 0.8183 0.082 Uiso 1 1 calc R U
C16 C 0.7345(2) 0.3974(2) 0.90935(18) 0.0735(7) Uani 1 1 d . U
H16 H 0.7504 0.3450 0.9600 0.088 Uiso 1 1 calc R U
C17 C 0.8057(2) 0.4908(3) 0.9024(2) 0.0831(8) Uani 1 1 d . U
H17 H 0.8791 0.5137 0.9475 0.100 Uiso 1 1 calc R U
C18 C 0.9948(2) 0.2973(3) 0.7437(3) 0.0854(8) Uani 1 1 d . U
H18 H 1.0430 0.3562 0.7295 0.102 Uiso 1 1 calc R U
C19 C 0.9680(2) 0.2919(2) 0.82237(19) 0.0752(7) Uani 1 1 d . U
H19 H 0.9944 0.3463 0.8719 0.090 Uiso 1 1 calc R U
C20 C 0.8951(2) 0.1924(3) 0.8171(2) 0.0759(7) Uani 1 1 d . U
H20 H 0.8626 0.1667 0.8618 0.091 Uiso 1 1 calc R U
C21 C 0.8795(2) 0.1385(2) 0.7338(3) 0.0917(10) Uani 1 1 d . U
H21 H 0.8343 0.0682 0.7113 0.110 Uiso 1 1 calc R U
C22 C 0.9405(3) 0.2037(4) 0.6892(2) 0.0994(10) Uani 1 1 d . U
H22 H 0.9442 0.1867 0.6306 0.119 Uiso 1 1 calc R U

loop_
_atom_site_aniso_label
_atom_site_aniso_U_11
_atom_site_aniso_U_22
_atom_site_aniso_U_33
_atom_site_aniso_U_23
_atom_site_aniso_U_13
_atom_site_aniso_U_12
Mn 0.03447(16) 0.04509(19) 0.04502(19) -0.00070(12) 0.00674(12) 0.00119(11)
N1 0.0394(7) 0.0479(9) 0.0477(8) -0.0040(7) 0.0129(6) -0.0094(7)
N2 0.0385(7) 0.0431(8) 0.0433(8) 0.0004(6) 0.0101(6) -0.0045(6)
C1 0.0506(11) 0.0621(13) 0.0598(12) -0.0075(10) 0.0162(9) -0.0220(10)
C2 0.0614(13) 0.0548(12) 0.0688(14) -0.0053(10) 0.0288(11) -0.0216(10)
C3 0.0587(11) 0.0462(11) 0.0577(11) -0.0009(9) 0.0291(10) -0.0041(9)
C4 0.0470(10) 0.0463(10) 0.0466(10) -0.0022(8) 0.0163(8) -0.0044(8)
C5 0.0356(8) 0.0364(9) 0.0448(9) -0.0038(7) 0.0149(7) -0.0007(7)
C6 0.0339(8) 0.0372(8) 0.0437(9) -0.0041(7) 0.0151(7) 0.0010(7)
C7 0.0406(9) 0.0461(10) 0.0406(9) -0.0041(8) 0.0128(7) -0.0026(7)
C8 0.0387(9) 0.0474(10) 0.0512(11) -0.0113(8) 0.0160(8) -0.0054(8)
C9 0.0476(10) 0.0489(11) 0.0562(12) -0.0024(9) 0.0197(9) -0.0135(8)
C10 0.0530(11) 0.0528(11) 0.0489(11) 0.0056(9) 0.0135(9) -0.0100(9)
C11 0.0917(18) 0.0684(15) 0.0669(15) 0.0066(12) 0.0368(13) -0.0171(13)
C12 0.0549(12) 0.0686(14) 0.0595(13) -0.0124(10) 0.0116(10) -0.0212(10)
C13 0.106(2) 0.0452(12) 0.123(2) -0.0076(14) 0.0792(19) 0.0000(13)
C14 0.0793(16) 0.0861(18) 0.0593(14) 0.0016(12) 0.0285(12) 0.0275(14)
C15 0.0688(14) 0.0660(14) 0.0804(16) -0.0122(12) 0.0393(13) -0.0055(12)
C16 0.0825(17) 0.0695(15) 0.0731(16) 0.0070(12) 0.0327(14) 0.0242(14)
C17 0.0538(13) 0.098(2) 0.096(2) -0.0346(17) 0.0229(13) 0.0068(13)
C18 0.0453(12) 0.0839(19) 0.124(2) 0.0261(18) 0.0249(14) 0.0101(12)
C19 0.0459(12) 0.0698(15) 0.0889(18) -0.0216(13) -0.0043(12) 0.0210(11)
C20 0.0502(12) 0.0828(17) 0.0938(18) 0.0301(15) 0.0234(12) 0.0242(12)
C21 0.0539(14) 0.0536(14) 0.133(3) -0.0206(15) -0.0131(15) 0.0118(11)
C22 0.0761(18) 0.137(3) 0.0773(18) -0.0109(19) 0.0156(15) 0.049(2)

loop_
_atom_type_symbol
_atom_type_description
_atom_type_scat_dispersion_real
_atom_type_scat_dispersion_imag
_atom_type_scat_source
C C 0.0033 0.0016 'International Tables Vol C Tables 4.2.6.8 and 6.1.1.4'
H H 0.0000 0.0000 'International Tables Vol C Tables 4.2.6.8 and 6.1.1.4'
N N 0.0061 0.0033 'International Tables Vol C Tables 4.2.6.8 and 6.1.1.4'
Mn Mn 0.3368 0.7283 'International Tables Vol C Tables 4.2.6.8 and 6.1.1.4'

loop_
_geom_angle_atom_site_label_1
_geom_angle_atom_site_label_2
_geom_angle_atom_site_label_3
_geom_angle
N2 Mn N1 73.16(5)
N2 Mn C19 133.71(8)
N1 Mn C19 116.65(9)
N2 Mn C14 91.27(8)
N1 Mn C14 93.42(8)
C19 Mn C14 130.07(9)
N2 Mn C20 105.14(8)
N1 Mn C20 135.42(8)
C19 Mn C20 34.40(9)
C14 Mn C20 130.96(9)
N2 Mn C13 122.56(9)
N1 Mn C13 92.88(8)
C19 Mn C13 102.74(10)
C14 Mn C13 32.87(9)
C20 Mn C13 121.16(11)
N2 Mn C15 90.12(7)
N1 Mn C15 123.58(7)
C19 Mn C15 113.56(10)
C14 Mn C15 32.10(8)
C20 Mn C15 100.76(9)
C13 Mn C15 51.71(8)
N2 Mn C18 117.03(9)
N1 Mn C18 87.43(8)
C19 Mn C18 31.34(10)
C14 Mn C18 150.46(11)
C20 Mn C18 52.72(9)
C13 Mn C18 117.59(11)
C15 Mn C18 144.80(10)
C1 N1 C5 117.65(16)
C1 N1 Mn 124.97(13)
C5 N1 Mn 117.28(11)
C6 N2 C10 117.76(15)
C6 N2 Mn 117.66(11)
C10 N2 Mn 124.39(12)
N1 C1 C2 123.36(19)
N1 C1 H1 118.3
C2 C1 H1 118.3
C1 C2 C3 119.81(19)
C1 C2 H2 120.1
C3 C2 H2 120.1
C2 C3 C4 116.73(18)
C2 C3 C11 121.81(19)
C4 C3 C11 121.46(19)
C5 C4 C3 120.86(17)
C5 C4 H4 119.6
C3 C4 H4 119.6
N1 C5 C4 121.57(16)
N1 C5 C6 115.76(15)
C4 C5 C6 122.67(15)
N2 C6 C7 121.49(16)
N2 C6 C5 115.83(15)
C7 C6 C5 122.68(16)
C8 C7 C6 120.53(17)
C8 C7 H7 119.7
C6 C7 H7 119.7
C9 C8 C7 117.30(16)
C9 C8 C12 121.05(18)
C7 C8 C12 121.66(18)
C10 C9 C8 119.10(18)
C10 C9 H9 120.5
C8 C9 H9 120.5
N2 C10 C9 123.81(18)
N2 C10 H10 118.1
C9 C10 H10 118.1
C3 C11 H11A 109.5
C3 C11 H11B 109.5
H11A C11 H11B 109.5
C3 C11 H11C 109.5
H11A C11 H11C 109.5
H11B C11 H11C 109.5
C8 C12 H12A 109.5
C8 C12 H12B 109.5
H12A C12 H12B 109.5
C8 C12 H12C 109.5
H12A C12 H12C 109.5
H12B C12 H12C 109.5
C17 C13 C14 106.6(2)
C17 C13 Mn 90.43(16)
C14 C13 Mn 65.36(13)
C17 C13 H13 126.7
C14 C13 H13 126.7
Mn C13 H13 110.0
C15 C14 C13 107.5(2)
C15 C14 Mn 84.48(15)
C13 C14 Mn 81.77(14)
C15 C14 H14 126.3
C13 C14 H14 126.3
Mn C14 H14 101.7
C16 C15 C14 108.4(2)
C16 C15 Mn 90.24(16)
C14 C15 Mn 63.43(12)
C16 C15 H15 125.8
C14 C15 H15 125.8
Mn C15 H15 112.3
C15 C16 C17 108.6(3)
C15 C16 H16 125.7
C17 C16 H16 125.7
C16 C17 C13 108.9(2)
C16 C17 H17 125.6
C13 C17 H17 125.6
C22 C18 C19 108.6(3)
C22 C18 Mn 85.12(16)
C19 C18 Mn 61.89(13)
C22 C18 H18 125.7
C19 C18 H18 125.7
Mn C18 H18 118.5
C18 C19 C20 108.2(2)
C18 C19 Mn 86.77(16)
C20 C19 Mn 75.57(12)
C18 C19 H19 125.9
C20 C19 H19 125.9
Mn C19 H19 105.1
C21 C20 C19 106.5(3)
C21 C20 Mn 88.25(16)
C19 C20 Mn 70.03(13)
C21 C20 H20 126.8
C19 C20 H20 126.8
Mn C20 H20 108.1
C22 C21 C20 108.5(3)
C22 C21 H21 125.7
C20 C21 H21 125.7
C18 C22 C21 108.2(3)
C18 C22 H22 125.9
C21 C22 H22 125.9

loop_
_geom_bond_atom_site_label_1
_geom_bond_atom_site_label_2
_geom_bond_distance
Mn N2 2.2174(14)
Mn N1 2.2231(16)
Mn C19 2.300(2)
Mn C14 2.329(2)
Mn C20 2.370(2)
Mn C13 2.536(2)
Mn C15 2.592(2)
Mn C18 2.603(3)
N1 C1 1.334(2)
N1 C5 1.337(2)
N2 C6 1.330(2)
N2 C10 1.334(2)
C1 C2 1.368(3)
C1 H1 0.9400
C2 C3 1.374(3)
C2 H2 0.9400
C3 C4 1.383(3)
C3 C11 1.494(3)
C4 C5 1.376(3)
C4 H4 0.9400
C5 C6 1.482(2)
C6 C7 1.381(2)
C7 C8 1.381(3)
C7 H7 0.9400
C8 C9 1.376(3)
C8 C12 1.492(3)
C9 C10 1.365(3)
C9 H9 0.9400
C10 H10 0.9400
C11 H11A 0.9700
C11 H11B 0.9700
C11 H11C 0.9700
C12 H12A 0.9700
C12 H12B 0.9700
C12 H12C 0.9700
C13 C17 1.379(4)
C13 C14 1.391(4)
C13 H13 0.9400
C14 C15 1.384(4)
C14 H14 0.9400
C15 C16 1.350(4)
C15 H15 0.9400
C16 C17 1.360(4)
C16 H16 0.9400
C17 H17 0.9400
C18 C22 1.351(5)
C18 C19 1.356(4)
C18 H18 0.9400
C19 C20 1.382(4)
C19 H19 0.9400
C20 C21 1.374(4)
C20 H20 0.9400
C21 C22 1.359(5)
C21 H21 0.9400
C22 H22 0.9400
